data_4028066
loop_
_publ_author_name
'Che-Wah Lee'
'Ricardo Lira'
'Jason Dutra'
'Kevin Ogilvie'
'Brian T. O'Neill'
'Michael Brodney'
'Christopher Helal'
'Joseph Young'
'Erik Lachapelle'
'Subas Sakya'
'John C. Murray'

_publ_section_title
;
 Stereoselective Synthesis of Spiropiperidines as BACE-1 Aspartyl Protease
 Inhibitors via Late Stage N-Arylation of a
 1,8-Diazaspiro[4.5]dec-3-en-2-one Pharmacophore
;
_journal_name_full 'Journal of Organic Chemistry'
_journal_page_first 2661
_journal_page_last 2669
_journal_paper_doi 10.1021/jo400016m
_journal_volume 78
_journal_year 2013
_chemical_absolute_configuration ad
_chemical_formula_sum 'C15 H18 Cl3 N O3'
_chemical_formula_weight 366.65
_chemical_name_systematic
;

 ?

;
_space_group_IT_number 19
_symmetry_cell_setting orthorhombic
_symmetry_space_group_name_Hall 'P 2ac 2ab'
_symmetry_space_group_name_H-M 'P 21 21 21'
_atom_sites_solution_hydrogens geom
_atom_sites_solution_primary direct
_atom_sites_solution_secondary difmap
_audit_creation_method SHELXL-97
_cell_angle_alpha 90.00
_cell_angle_beta 90.00
_cell_angle_gamma 90.00
_cell_formula_units_Z 4
_cell_length_a 8.14750(10)
_cell_length_b 11.0267(2)
_cell_length_c 19.1568(4)
_cell_measurement_reflns_used 4578
_cell_measurement_temperature 298(2)
_cell_measurement_theta_max 67.30
_cell_measurement_theta_min 4.62
_cell_volume 1721.05(5)
_computing_cell_refinement 'Bruker SMART'
_computing_data_collection 'Bruker SMART'
_computing_data_reduction 'Bruker SAINT'
_computing_molecular_graphics 'Bruker SHELXTL'
_computing_publication_material 'Bruker SHELXTL'
_computing_structure_refinement 'SHELXL-97 (Sheldrick, 1997)'
_computing_structure_solution 'SHELXS-97 (Sheldrick, 1990)'
_diffrn_ambient_temperature 298(2)
_diffrn_measured_fraction_theta_full 0.979
_diffrn_measured_fraction_theta_max 0.979
_diffrn_measurement_device_type 'CCD area detector'
_diffrn_measurement_method 'phi and omega scans'
_diffrn_radiation_monochromator graphite
_diffrn_radiation_source 'fine-focus sealed tube'
_diffrn_radiation_type CuK\a
_diffrn_radiation_wavelength 1.54178
_diffrn_reflns_av_R_equivalents 0.0360
_diffrn_reflns_av_sigmaI/netI 0.0420
_diffrn_reflns_limit_h_max 9
_diffrn_reflns_limit_h_min -9
_diffrn_reflns_limit_k_max 10
_diffrn_reflns_limit_k_min -12
_diffrn_reflns_limit_l_max 22
_diffrn_reflns_limit_l_min -20
_diffrn_reflns_number 7706
_diffrn_reflns_theta_full 67.34
_diffrn_reflns_theta_max 67.34
_diffrn_reflns_theta_min 4.62
_exptl_absorpt_coefficient_mu 4.919
_exptl_absorpt_correction_T_max 0.6390
_exptl_absorpt_correction_T_min 0.2156
_exptl_absorpt_correction_type empirical
_exptl_crystal_density_diffrn 1.415
_exptl_crystal_density_meas 0
_exptl_crystal_F_000 760
_exptl_crystal_size_max 0.45
_exptl_crystal_size_mid 0.15
_exptl_crystal_size_min 0.10
_refine_diff_density_max 0.196
_refine_diff_density_min -0.298
_refine_diff_density_rms 0.065
_refine_ls_abs_structure_details 'Flack H D (1983), Acta Cryst. A39, 876-881'
_refine_ls_abs_structure_Flack 0.023(19)
_refine_ls_extinction_method none
_refine_ls_goodness_of_fit_ref 1.025
_refine_ls_hydrogen_treatment mixed
_refine_ls_matrix_type full
_refine_ls_number_parameters 201
_refine_ls_number_reflns 2952
_refine_ls_number_restraints 0
_refine_ls_restrained_S_all 1.025
_refine_ls_R_factor_all 0.0488
_refine_ls_R_factor_gt 0.0419
_refine_ls_shift/su_max 0.000
_refine_ls_shift/su_mean 0.000
_refine_ls_structure_factor_coef Fsqd
_refine_ls_weighting_details 'calc w=1/[\s^2^(Fo^2^)+(0.0646P)^2^+0.0499P] where P=(Fo^2^+2Fc^2^)/3'
_refine_ls_weighting_scheme calc
_refine_ls_wR_factor_gt 0.1061
_refine_ls_wR_factor_ref 0.1119
_reflns_number_gt 2591
_reflns_number_total 2952
_reflns_threshold_expression >2sigma(I)
_cod_data_source_file jo400016m_si_002.cif
_cod_data_source_block i884
_cod_database_code 4028066

loop_
_symmetry_equiv_pos_as_xyz
'x, y, z'
'-x+1/2, -y, z+1/2'
'-x, y+1/2, -z+1/2'
'x+1/2, -y+1/2, -z'

loop_
_atom_site_label
_atom_site_type_symbol
_atom_site_fract_x
_atom_site_fract_y
_atom_site_fract_z
_atom_site_U_iso_or_equiv
_atom_site_adp_type
_atom_site_occupancy
_atom_site_symmetry_multiplicity
_atom_site_calc_flag
_atom_site_refinement_flags
C1 C 0.0084(4) 0.5621(3) -0.03048(19) 0.0568(8) Uani 1 1 d .
H1 H 0.0786 0.5412 -0.0668 0.068 Uiso 1 1 calc R
C2 C -0.1585(5) 0.5436(4) -0.0379(3) 0.0708(11) Uani 1 1 d .
H2 H -0.2006 0.5096 -0.0786 0.085 Uiso 1 1 calc R
C3 C -0.2614(5) 0.5765(4) 0.0159(3) 0.0744(12) Uani 1 1 d .
H3A H -0.3737 0.5638 0.0112 0.089 Uiso 1 1 calc R
C4 C -0.2038(5) 0.6265(4) 0.0751(2) 0.0779(12) Uani 1 1 d .
H4 H -0.2756 0.6487 0.1106 0.093 Uiso 1 1 calc R
C5 C -0.0336(5) 0.6449(4) 0.08276(18) 0.0648(9) Uani 1 1 d .
H5 H 0.0070 0.6799 0.1234 0.078 Uiso 1 1 calc R
C6 C 0.0732(4) 0.6113(3) 0.03042(17) 0.0464(7) Uani 1 1 d .
C7 C 0.2544(4) 0.6254(3) 0.0386(2) 0.0552(8) Uani 1 1 d .
H7A H 0.3027 0.6472 -0.0060 0.066 Uiso 1 1 calc R
H7B H 0.2773 0.6901 0.0714 0.066 Uiso 1 1 calc R
C8 C 0.3814(3) 0.5110(3) 0.13040(15) 0.0402(6) Uani 1 1 d .
C9 C 0.5285(4) 0.3911(3) 0.21593(15) 0.0441(7) Uani 1 1 d .
H9 H 0.5389 0.4721 0.2365 0.053 Uiso 1 1 calc R
C10 C 0.4115(4) 0.3211(4) 0.26222(18) 0.0586(9) Uani 1 1 d .
H10A H 0.3096 0.3644 0.2658 0.088 Uiso 1 1 calc R
H10B H 0.4588 0.3120 0.3078 0.088 Uiso 1 1 calc R
H10C H 0.3918 0.2425 0.2424 0.088 Uiso 1 1 calc R
C11 C 0.7038(3) 0.3394(3) 0.21047(16) 0.0430(7) Uani 1 1 d .
H11A H 0.7766 0.4033 0.1947 0.052 Uiso 1 1 calc R
H11B H 0.7396 0.3150 0.2567 0.052 Uiso 1 1 calc R
C12 C 0.7213(3) 0.2312(3) 0.16135(15) 0.0403(6) Uani 1 1 d .
C13 C 0.6464(4) 0.2615(3) 0.09038(15) 0.0433(7) Uani 1 1 d .
H13A H 0.7100 0.3251 0.0682 0.052 Uiso 1 1 calc R
H13B H 0.6500 0.1904 0.0606 0.052 Uiso 1 1 calc R
C14 C 0.4701(4) 0.3029(3) 0.09876(16) 0.0458(7) Uani 1 1 d .
H14A H 0.4253 0.3243 0.0535 0.055 Uiso 1 1 calc R
H14B H 0.4047 0.2372 0.1178 0.055 Uiso 1 1 calc R
C15 C 0.9058(4) 0.1969(3) 0.15248(17) 0.0513(8) Uani 1 1 d .
Cl1 Cl 0.99489(11) 0.15526(10) 0.23371(5) 0.0705(3) Uani 1 1 d .
Cl2 Cl 1.02414(11) 0.31667(11) 0.11634(6) 0.0823(3) Uani 1 1 d .
Cl3 Cl 0.92792(12) 0.06880(11) 0.09622(6) 0.0793(3) Uani 1 1 d .
N1 N 0.4613(3) 0.4082(2) 0.14550(12) 0.0422(5) Uani 1 1 d .
O1 O 0.3271(3) 0.5128(2) 0.06353(11) 0.0498(5) Uani 1 1 d .
O2 O 0.3633(3) 0.5963(2) 0.17012(11) 0.0558(6) Uani 1 1 d .
O3 O 0.6390(3) 0.12682(18) 0.18561(11) 0.0455(5) Uani 1 1 d .
H3 H 0.6524 0.1203 0.2279 0.068 Uiso 1 1 calc R

loop_
_atom_site_aniso_label
_atom_site_aniso_U_11
_atom_site_aniso_U_22
_atom_site_aniso_U_33
_atom_site_aniso_U_23
_atom_site_aniso_U_13
_atom_site_aniso_U_12
C1 0.0529(18) 0.0555(18) 0.062(2) 0.0009(16) -0.0041(16) 0.0079(15)
C2 0.059(2) 0.064(2) 0.090(3) -0.002(2) -0.018(2) -0.0052(17)
C3 0.0459(19) 0.068(2) 0.109(4) 0.024(2) -0.002(2) -0.0030(18)
C4 0.066(2) 0.085(3) 0.083(3) 0.022(2) 0.026(2) 0.015(2)
C5 0.073(2) 0.072(2) 0.0501(18) 0.0103(17) 0.0012(17) 0.0151(19)
C6 0.0440(15) 0.0408(15) 0.0545(17) 0.0142(14) -0.0022(14) 0.0046(12)
C7 0.0490(17) 0.0522(19) 0.064(2) 0.0182(17) -0.0122(16) 0.0027(14)
C8 0.0312(13) 0.0460(16) 0.0434(15) 0.0028(13) -0.0007(12) -0.0002(11)
C9 0.0474(16) 0.0450(16) 0.0400(14) -0.0031(12) -0.0062(13) 0.0039(13)
C10 0.0479(17) 0.074(2) 0.0536(18) 0.0077(17) 0.0110(16) 0.0137(16)
C11 0.0388(14) 0.0479(17) 0.0424(15) -0.0013(13) -0.0062(12) -0.0003(12)
C12 0.0348(14) 0.0436(15) 0.0424(15) 0.0043(13) -0.0002(12) -0.0008(11)
C13 0.0505(17) 0.0427(15) 0.0366(15) -0.0011(12) -0.0007(13) 0.0035(12)
C14 0.0513(17) 0.0423(15) 0.0437(15) -0.0017(13) -0.0119(14) 0.0011(13)
C15 0.0393(16) 0.067(2) 0.0471(16) 0.0028(16) 0.0029(14) 0.0040(14)
Cl1 0.0492(4) 0.1010(7) 0.0612(5) 0.0065(5) -0.0115(4) 0.0183(5)
Cl2 0.0446(4) 0.1035(8) 0.0989(8) 0.0249(6) 0.0135(5) -0.0147(5)
Cl3 0.0649(5) 0.0929(7) 0.0801(6) -0.0246(6) 0.0016(5) 0.0299(5)
N1 0.0416(13) 0.0443(13) 0.0408(12) -0.0028(10) -0.0062(11) 0.0049(10)
O1 0.0496(12) 0.0500(12) 0.0500(12) 0.0059(10) -0.0122(10) 0.0074(9)
O2 0.0668(14) 0.0465(12) 0.0542(13) -0.0064(11) -0.0051(11) 0.0135(11)
O3 0.0446(11) 0.0423(11) 0.0495(11) 0.0056(9) -0.0032(10) -0.0047(9)

loop_
_atom_type_symbol
_atom_type_description
_atom_type_scat_dispersion_real
_atom_type_scat_dispersion_imag
_atom_type_scat_source
C C 0.0181 0.0091 'International Tables Vol C Tables 4.2.6.8 and 6.1.1.4'
H H 0.0000 0.0000 'International Tables Vol C Tables 4.2.6.8 and 6.1.1.4'
N N 0.0311 0.0180 'International Tables Vol C Tables 4.2.6.8 and 6.1.1.4'
O O 0.0492 0.0322 'International Tables Vol C Tables 4.2.6.8 and 6.1.1.4'
Cl Cl 0.3639 0.7018 'International Tables Vol C Tables 4.2.6.8 and 6.1.1.4'

loop_
_geom_angle_atom_site_label_1
_geom_angle_atom_site_label_2
_geom_angle_atom_site_label_3
_geom_angle
C2 C1 C6 121.1(4)
C3 C2 C1 118.9(4)
C4 C3 C2 121.8(4)
C3 C4 C5 119.3(4)
C6 C5 C4 120.5(4)
C5 C6 C1 118.4(3)
C5 C6 C7 121.3(3)
C1 C6 C7 120.2(3)
O1 C7 C6 110.3(3)
O2 C8 N1 125.3(3)
O2 C8 O1 122.6(3)
N1 C8 O1 112.0(2)
N1 C9 C10 111.7(3)
N1 C9 C11 109.3(2)
C10 C9 C11 115.8(3)
C12 C11 C9 114.7(2)
O3 C12 C11 112.9(2)
O3 C12 C13 106.4(2)
C11 C12 C13 109.9(2)
O3 C12 C15 107.2(2)
C11 C12 C15 110.3(2)
C13 C12 C15 110.0(2)
C14 C13 C12 110.5(2)
N1 C14 C13 110.4(2)
C12 C15 Cl2 112.7(2)
C12 C15 Cl1 111.2(2)
Cl2 C15 Cl1 108.17(18)
C12 C15 Cl3 110.8(2)
Cl2 C15 Cl3 107.35(17)
Cl1 C15 Cl3 106.44(19)
C8 N1 C9 119.3(2)
C8 N1 C14 124.2(2)
C9 N1 C14 116.1(2)
C8 O1 C7 117.1(2)

loop_
_geom_bond_atom_site_label_1
_geom_bond_atom_site_label_2
_geom_bond_distance
C1 C2 1.382(5)
C1 C6 1.391(5)
C2 C3 1.377(6)
C3 C4 1.346(6)
C4 C5 1.409(6)
C5 C6 1.378(5)
C6 C7 1.493(4)
C7 O1 1.457(4)
C8 O2 1.219(4)
C8 N1 1.338(4)
C8 O1 1.355(3)
C9 N1 1.468(4)
C9 C10 1.513(4)
C9 C11 1.541(4)
C11 C12 1.526(4)
C12 O3 1.411(3)
C12 C13 1.527(4)
C12 C15 1.559(4)
C13 C14 1.516(4)
C14 N1 1.468(4)
C15 Cl2 1.776(4)
C15 Cl1 1.777(3)
C15 Cl3 1.786(4)
